data_4329231
loop_
_publ_author_name
'Pilar Amo-Ochoa'
'Salom\'e Delgado'
'Almudena Gallego'
'Carlos J. G\'omez-Garc\'ia'
'Reyes Jim\'enez-Aparicio'
'Gonzalo Mart\'inez'
'Josefina Perles'
'M. Rosario Torres'

_publ_section_title
;
 Structure and Properties of One-Dimensional Heterobimetallic Polymers
 Containing Dicyanoaurate and Dirhodium(II) Fragments
;
_journal_name_full 'Inorganic Chemistry'
_journal_page_first 5844
_journal_page_last 5849
_journal_paper_doi 10.1021/ic3004307
_journal_volume 51
_journal_year 2012
_chemical_formula_sum 'C12 H20 O10 Rh2'
_chemical_formula_weight 530.10
_chemical_name_systematic
; 
 ? 
;
_space_group_IT_number 14
_symmetry_cell_setting monoclinic
_symmetry_space_group_name_Hall '-P 2ybc'
_symmetry_space_group_name_H-M 'P 1 21/c 1'
_atom_sites_solution_hydrogens geom
_atom_sites_solution_primary direct
_atom_sites_solution_secondary difmap
_audit_creation_method SHELXL-97
_cell_angle_alpha 90.00
_cell_angle_beta 94.186(2)
_cell_angle_gamma 90.00
_cell_formula_units_Z 8
_cell_length_a 15.3959(16)
_cell_length_b 17.2098(19)
_cell_length_c 15.2330(16)
_cell_measurement_temperature 296(2)
_cell_volume 4025.4(7)
_computing_cell_refinement 'Bruker SMART'
_computing_data_collection 'Bruker SMART'
_computing_data_reduction 'Bruker SAINT'
_computing_molecular_graphics 'Bruker SHELXTL'
_computing_publication_material 'Bruker SHELXTL'
_computing_structure_refinement 'SHELXL-97 (Sheldrick, 1997)'
_computing_structure_solution 'SHELXS-97 (Sheldrick, 1990)'
_diffrn_ambient_temperature 296(2)
_diffrn_measured_fraction_theta_full 0.995
_diffrn_measured_fraction_theta_max 0.995
_diffrn_measurement_device_type 'CCD area detector'
_diffrn_measurement_method 'phi and omega scans'
_diffrn_radiation_monochromator graphite
_diffrn_radiation_source 'fine-focus sealed tube'
_diffrn_radiation_type MoK\a
_diffrn_radiation_wavelength 0.71073
_diffrn_reflns_av_R_equivalents 0.1209
_diffrn_reflns_av_sigmaI/netI 0.1342
_diffrn_reflns_limit_h_max 17
_diffrn_reflns_limit_h_min -18
_diffrn_reflns_limit_k_max 18
_diffrn_reflns_limit_k_min -20
_diffrn_reflns_limit_l_max 18
_diffrn_reflns_limit_l_min -18
_diffrn_reflns_number 30190
_diffrn_reflns_theta_full 25.00
_diffrn_reflns_theta_max 25.00
_diffrn_reflns_theta_min 1.33
_exptl_absorpt_coefficient_mu 1.680
_exptl_absorpt_correction_T_max 0.8499
_exptl_absorpt_correction_T_min 0.6326
_exptl_absorpt_correction_type multi-scan
_exptl_absorpt_process_details SADABS
_exptl_crystal_colour green
_exptl_crystal_density_diffrn 1.749
_exptl_crystal_description prismatic
_exptl_crystal_F_000 2096
_exptl_crystal_size_max 0.30
_exptl_crystal_size_mid 0.20
_exptl_crystal_size_min 0.10
_refine_diff_density_max 1.014
_refine_diff_density_min -1.324
_refine_diff_density_rms 0.212
_refine_ls_extinction_method none
_refine_ls_goodness_of_fit_ref 1.078
_refine_ls_hydrogen_treatment constr
_refine_ls_matrix_type full
_refine_ls_number_parameters 388
_refine_ls_number_reflns 7058
_refine_ls_number_restraints 16
_refine_ls_restrained_S_all 1.076
_refine_ls_R_factor_all 0.1848
_refine_ls_R_factor_gt 0.0748
_refine_ls_shift/su_max 0.048
_refine_ls_shift/su_mean 0.001
_refine_ls_structure_factor_coef Fsqd
_refine_ls_weighting_details 'calc w=1/[\s^2^(Fo^2^)+(0.1443P)^2^+20.5487P] where P=(Fo^2^+2Fc^2^)/3'
_refine_ls_weighting_scheme calc
_refine_ls_wR_factor_gt 0.1824
_refine_ls_wR_factor_ref 0.2903
_reflns_number_gt 3355
_reflns_number_total 7058
_reflns_threshold_expression >2sigma(I)
_cod_data_source_file ic3004307_si_001_1.cif
_cod_data_source_block p189abs
_cod_database_code 4329231

loop_
_symmetry_equiv_pos_as_xyz
'x, y, z'
'-x, y+1/2, -z+1/2'
'-x, -y, -z'
'x, -y-1/2, z-1/2'

loop_
_atom_site_label
_atom_site_type_symbol
_atom_site_fract_x
_atom_site_fract_y
_atom_site_fract_z
_atom_site_U_iso_or_equiv
_atom_site_adp_type
_atom_site_occupancy
_atom_site_symmetry_multiplicity
_atom_site_calc_flag
_atom_site_refinement_flags
Rh1 Rh 0.73673(9) 0.12728(8) 0.27899(8) 0.0467(4) Uani 1 1 d .
Rh2 Rh 0.71199(9) 0.19258(8) 0.41226(9) 0.0489(4) Uani 1 1 d .
Rh3 Rh 0.56688(8) 0.48051(8) 0.47227(8) 0.0435(4) Uani 1 1 d .
Rh4 Rh 0.95374(9) 0.05422(9) 1.00733(11) 0.0575(5) Uani 1 1 d .
O1 O 0.7621(9) 0.0299(7) 0.3505(8) 0.065(4) Uani 1 1 d .
O2 O 0.6110(8) 0.0992(8) 0.2671(8) 0.063(3) Uani 1 1 d .
O3 O 0.8638(8) 0.1581(8) 0.2965(8) 0.064(4) Uani 1 1 d .
O4 O 0.7120(8) 0.2305(7) 0.2156(7) 0.053(3) Uani 1 1 d .
O5 O 0.7371(10) 0.0909(8) 0.4767(8) 0.073(4) Uani 1 1 d .
O6 O 0.5853(8) 0.1619(9) 0.3929(9) 0.069(4) Uani 1 1 d .
O7 O 0.8415(8) 0.2167(8) 0.4235(8) 0.061(3) Uani 1 1 d .
O8 O 0.6912(8) 0.2911(7) 0.3426(7) 0.060(3) Uani 1 1 d .
O9 O 0.7661(7) 0.0698(6) 0.1485(7) 0.050(3) Uani 1 1 d .
O10 O 0.6885(9) 0.2683(7) 0.5341(7) 0.063(4) Uani 1 1 d .
O11 O 0.6286(7) 0.5266(7) 0.5825(8) 0.055(3) Uani 1 1 d .
O12 O 0.5713(8) 0.5853(7) 0.4132(8) 0.055(3) Uani 1 1 d .
O13 O 0.4977(8) 0.4351(7) 0.3661(7) 0.053(3) Uani 1 1 d .
O14 O 0.5554(7) 0.3770(7) 0.5345(8) 0.054(3) Uani 1 1 d .
O15 O 0.6949(7) 0.4406(7) 0.4177(9) 0.060(3) Uani 1 1 d .
O16 O 0.8530(8) -0.0142(9) 0.9643(11) 0.081(4) Uani 1 1 d .
O17 O 0.9741(9) 0.0828(9) 0.8805(10) 0.082(5) Uani 1 1 d .
O18 O 1.0609(10) 0.1156(8) 1.0504(11) 0.084(5) Uani 1 1 d .
O19 O 0.9367(9) 0.0194(9) 1.1314(9) 0.075(4) Uani 1 1 d .
O20 O 0.8663(10) 0.1586(9) 1.0287(13) 0.106(6) Uani 1 1 d .
C1 C 0.7571(14) 0.0329(12) 0.4328(14) 0.069(6) Uani 1 1 d D
C4 C 0.5607(12) 0.1172(14) 0.3272(15) 0.075(6) Uani 1 1 d D
C5 C 0.4677(13) 0.0869(19) 0.3234(18) 0.120(10) Uani 1 1 d D
H5A H 0.4281 0.1262 0.3425 0.144 Uiso 1 1 calc R
H5B H 0.4484 0.0703 0.2644 0.144 Uiso 1 1 calc R
C7 C 0.8891(10) 0.1944(12) 0.3643(15) 0.069(6) Uani 1 1 d D
C8 C 0.9842(10) 0.2153(15) 0.3858(18) 0.107(10) Uani 1 1 d D
H8A H 0.9897 0.2709 0.3955 0.128 Uiso 1 1 calc R
H8B H 1.0060 0.1889 0.4391 0.128 Uiso 1 1 calc R
C10 C 0.6963(14) 0.2896(10) 0.2615(12) 0.062(5) Uani 1 1 d D
C11 C 0.685(2) 0.3658(11) 0.2117(14) 0.101(9) Uani 1 1 d D
H11A H 0.6478 0.4002 0.2425 0.122 Uiso 1 1 calc R
H11B H 0.6575 0.3562 0.1534 0.122 Uiso 1 1 calc R
C13 C 0.5841(13) 0.5598(11) 0.6374(11) 0.058(5) Uani 1 1 d D
C14 C 0.6313(12) 0.5988(13) 0.7166(11) 0.071(6) Uani 1 1 d D
H14A H 0.6625 0.5593 0.7518 0.086 Uiso 1 1 calc R
H14B H 0.5883 0.6215 0.7524 0.086 Uiso 1 1 calc R
C16 C 0.5123(12) 0.6339(9) 0.4246(12) 0.052(5) Uani 1 1 d D
C17 C 0.5188(15) 0.7125(10) 0.3801(16) 0.091(8) Uani 1 1 d D
H17A H 0.5589 0.7095 0.3340 0.109 Uiso 1 1 calc R
H17B H 0.4622 0.7278 0.3536 0.109 Uiso 1 1 calc R
C19 C 0.8682(13) -0.0852(14) 0.9439(16) 0.078(7) Uani 1 1 d D
C22 C 1.0219(14) 0.0391(15) 0.8378(13) 0.079(7) Uani 1 1 d D
C2 C 0.786(2) -0.0365(15) 0.489(2) 0.146(12) Uiso 1 1 d D
H2A H 0.8483 -0.0338 0.5049 0.175 Uiso 1 1 calc R
H2B H 0.7559 -0.0371 0.5428 0.175 Uiso 1 1 calc R
C23 C 1.041(2) 0.069(2) 0.7473(14) 0.142(13) Uani 1 1 d D
H23A H 1.0478 0.1251 0.7506 0.171 Uiso 1 1 calc R
H23B H 1.0967 0.0477 0.7326 0.171 Uiso 1 1 calc R
C12 C 0.773(2) 0.4042(18) 0.204(2) 0.153(14) Uani 1 1 d D
H12A H 0.8067 0.4013 0.2593 0.229 Uiso 1 1 calc R
H12B H 0.7646 0.4577 0.1875 0.229 Uiso 1 1 calc R
H12C H 0.8034 0.3780 0.1596 0.229 Uiso 1 1 calc R
C18 C 0.551(2) 0.7718(17) 0.4487(19) 0.144(13) Uani 1 1 d D
H18A H 0.5195 0.7657 0.5005 0.216 Uiso 1 1 calc R
H18B H 0.5416 0.8232 0.4255 0.216 Uiso 1 1 calc R
H18C H 0.6119 0.7641 0.4637 0.216 Uiso 1 1 calc R
C3 C 0.765(3) -0.109(2) 0.436(3) 0.244 Uiso 1 1 d D
H3A H 0.7039 -0.1210 0.4371 0.366 Uiso 1 1 calc R
H3B H 0.7984 -0.1521 0.4603 0.366 Uiso 1 1 calc R
H3C H 0.7784 -0.1012 0.3759 0.366 Uiso 1 1 calc R
C6 C 0.474(4) 0.019(2) 0.387(3) 0.27(3) Uiso 1 1 d D
H6A H 0.5105 -0.0208 0.3645 0.409 Uiso 1 1 calc R
H6B H 0.4167 -0.0024 0.3924 0.409 Uiso 1 1 calc R
H6C H 0.4981 0.0357 0.4433 0.409 Uiso 1 1 calc R
C15 C 0.695(2) 0.6616(19) 0.694(3) 0.199 Uiso 1 1 d D
H15A H 0.7359 0.6408 0.6554 0.299 Uiso 1 1 calc R
H15B H 0.7265 0.6796 0.7473 0.299 Uiso 1 1 calc R
H15C H 0.6643 0.7042 0.6660 0.299 Uiso 1 1 calc R
C20 C 0.7891(15) -0.1352(16) 0.9180(19) 0.118(10) Uiso 1 1 d D
H20A H 0.7982 -0.1878 0.9397 0.142 Uiso 1 1 calc R
H20B H 0.7378 -0.1142 0.9430 0.142 Uiso 1 1 calc R
C21 C 0.777(4) -0.135(3) 0.8181(19) 0.297 Uiso 1 1 d D
H21A H 0.8229 -0.1639 0.7945 0.446 Uiso 1 1 calc R
H21B H 0.7772 -0.0827 0.7969 0.446 Uiso 1 1 calc R
H21C H 0.7218 -0.1589 0.7999 0.446 Uiso 1 1 calc R
C24 C 0.973(3) 0.050(3) 0.673(3) 0.281 Uiso 1 1 d D
H24A H 0.9834 -0.0013 0.6516 0.422 Uiso 1 1 calc R
H24B H 0.9774 0.0869 0.6262 0.422 Uiso 1 1 calc R
H24C H 0.9164 0.0527 0.6946 0.422 Uiso 1 1 calc R
C9 C 1.037(2) 0.191(2) 0.310(2) 0.185 Uiso 1 1 d D
H9A H 1.0319 0.1362 0.3010 0.277 Uiso 1 1 calc R
H9B H 1.0969 0.2048 0.3230 0.277 Uiso 1 1 calc R
H9C H 1.0151 0.2177 0.2571 0.277 Uiso 1 1 calc R

loop_
_atom_site_aniso_label
_atom_site_aniso_U_11
_atom_site_aniso_U_22
_atom_site_aniso_U_33
_atom_site_aniso_U_23
_atom_site_aniso_U_13
_atom_site_aniso_U_12
Rh1 0.0501(9) 0.0547(9) 0.0357(7) -0.0059(6) 0.0063(6) 0.0014(7)
Rh2 0.0565(9) 0.0578(9) 0.0326(7) -0.0042(6) 0.0056(6) 0.0032(7)
Rh3 0.0380(8) 0.0524(8) 0.0403(8) 0.0015(6) 0.0039(6) 0.0041(6)
Rh4 0.0418(9) 0.0571(10) 0.0753(11) 0.0092(8) 0.0157(8) 0.0115(7)
O1 0.091(10) 0.058(8) 0.045(8) -0.004(6) -0.002(7) 0.000(7)
O2 0.049(8) 0.084(10) 0.056(8) -0.009(7) 0.000(7) -0.006(7)
O3 0.059(8) 0.087(10) 0.048(8) -0.015(7) 0.020(6) -0.002(7)
O4 0.077(9) 0.056(8) 0.023(6) -0.002(5) -0.010(6) -0.001(6)
O5 0.109(12) 0.061(9) 0.048(8) 0.002(7) 0.008(8) 0.011(8)
O6 0.055(8) 0.102(11) 0.051(8) -0.004(8) 0.014(7) -0.003(8)
O7 0.058(8) 0.072(9) 0.053(8) -0.018(7) -0.003(6) 0.005(7)
O8 0.081(9) 0.069(9) 0.031(7) -0.010(6) 0.003(6) 0.010(7)
O9 0.050(7) 0.056(7) 0.044(7) -0.014(6) 0.013(6) -0.007(6)
O10 0.092(10) 0.057(8) 0.039(7) -0.007(6) 0.006(7) 0.012(7)
O11 0.048(7) 0.060(8) 0.055(8) -0.003(6) 0.000(6) 0.007(6)
O12 0.049(7) 0.065(8) 0.050(7) 0.017(6) 0.006(6) 0.001(6)
O13 0.050(8) 0.068(8) 0.042(7) -0.012(6) 0.004(6) 0.004(6)
O14 0.041(7) 0.063(8) 0.058(8) 0.010(6) 0.007(6) 0.006(6)
O15 0.037(7) 0.067(8) 0.076(9) -0.008(7) 0.010(6) -0.004(6)
O16 0.044(8) 0.067(10) 0.133(13) 0.004(9) 0.021(8) 0.012(7)
O17 0.073(10) 0.088(11) 0.088(11) 0.023(9) 0.028(9) 0.029(8)
O18 0.059(9) 0.077(10) 0.117(13) -0.015(9) 0.018(9) 0.013(8)
O19 0.069(10) 0.080(10) 0.080(10) 0.012(8) 0.026(8) 0.020(8)
O20 0.080(11) 0.086(11) 0.162(16) 0.045(11) 0.068(11) 0.041(9)
C1 0.082(16) 0.062(14) 0.060(14) 0.008(11) -0.008(12) 0.012(11)
C4 0.055(13) 0.112(19) 0.060(14) 0.003(13) 0.009(11) -0.016(13)
C5 0.09(2) 0.18(3) 0.09(2) 0.00(2) 0.019(16) -0.04(2)
C7 0.043(12) 0.076(14) 0.088(16) -0.028(13) 0.012(11) -0.005(10)
C8 0.052(14) 0.11(2) 0.16(3) -0.07(2) 0.031(15) -0.012(13)
C10 0.082(15) 0.057(13) 0.047(12) -0.007(10) -0.001(10) -0.001(11)
C11 0.18(3) 0.077(17) 0.051(14) -0.002(12) 0.002(16) 0.021(18)
C13 0.058(13) 0.062(13) 0.054(12) -0.015(10) -0.007(10) -0.002(10)
C14 0.056(13) 0.095(16) 0.062(13) -0.032(12) 0.000(11) -0.007(12)
C16 0.053(12) 0.046(11) 0.055(11) 0.012(9) -0.002(9) 0.008(9)
C17 0.069(15) 0.095(18) 0.11(2) 0.045(16) 0.029(15) 0.014(14)
C19 0.038(13) 0.075(16) 0.12(2) -0.001(14) 0.010(12) -0.012(12)
C22 0.054(14) 0.11(2) 0.071(15) 0.009(14) 0.016(12) 0.010(13)
C23 0.14(3) 0.22(4) 0.073(18) 0.03(2) 0.036(18) 0.05(3)
C12 0.23(4) 0.10(2) 0.14(3) 0.01(2) 0.06(3) 0.03(3)
C18 0.19(4) 0.11(2) 0.14(3) 0.01(2) 0.03(3) -0.03(2)

loop_
_atom_type_symbol
_atom_type_description
_atom_type_scat_dispersion_real
_atom_type_scat_dispersion_imag
_atom_type_scat_source
C C 0.0033 0.0016 'International Tables Vol C Tables 4.2.6.8 and 6.1.1.4'
H H 0.0000 0.0000 'International Tables Vol C Tables 4.2.6.8 and 6.1.1.4'
O O 0.0106 0.0060 'International Tables Vol C Tables 4.2.6.8 and 6.1.1.4'
Rh Rh -1.1178 0.9187 'International Tables Vol C Tables 4.2.6.8 and 6.1.1.4'

loop_
_geom_angle_atom_site_label_1
_geom_angle_atom_site_label_2
_geom_angle_atom_site_label_3
_geom_angle
_geom_angle_site_symmetry_1
_geom_angle_site_symmetry_3
O2 Rh1 O1 89.8(6) . .
O2 Rh1 O3 177.4(5) . .
O1 Rh1 O3 90.0(6) . .
O2 Rh1 O4 91.2(5) . .
O1 Rh1 O4 175.6(5) . .
O3 Rh1 O4 88.8(5) . .
O2 Rh1 O9 93.9(5) . .
O1 Rh1 O9 93.8(5) . .
O3 Rh1 O9 88.7(4) . .
O4 Rh1 O9 90.4(4) . .
O2 Rh1 Rh2 88.7(4) . .
O1 Rh1 Rh2 88.2(4) . .
O3 Rh1 Rh2 88.7(3) . .
O4 Rh1 Rh2 87.5(3) . .
O9 Rh1 Rh2 176.7(3) . .
O8 Rh2 O6 91.6(6) . .
O8 Rh2 O7 89.4(5) . .
O6 Rh2 O7 175.1(5) . .
O8 Rh2 O5 176.6(5) . .
O6 Rh2 O5 89.6(6) . .
O7 Rh2 O5 89.1(6) . .
O8 Rh2 O10 85.5(4) . .
O6 Rh2 O10 93.3(5) . .
O7 Rh2 O10 91.6(5) . .
O5 Rh2 O10 97.6(5) . .
O8 Rh2 Rh1 88.7(3) . .
O6 Rh2 Rh1 88.0(4) . .
O7 Rh2 Rh1 87.2(3) . .
O5 Rh2 Rh1 88.2(4) . .
O10 Rh2 Rh1 174.0(3) . .
O12 Rh3 O11 89.5(5) . .
O12 Rh3 O13 91.3(5) . .
O11 Rh3 O13 176.2(5) . .
O12 Rh3 O14 176.5(4) . .
O11 Rh3 O14 90.5(5) . .
O13 Rh3 O14 88.6(5) . .
O12 Rh3 O15 92.7(5) . .
O11 Rh3 O15 93.1(5) . .
O13 Rh3 O15 90.6(5) . .
O14 Rh3 O15 90.7(5) . .
O12 Rh3 Rh3 88.0(3) . 3_666
O11 Rh3 Rh3 87.8(3) . 3_666
O13 Rh3 Rh3 88.5(3) . 3_666
O14 Rh3 Rh3 88.6(3) . 3_666
O15 Rh3 Rh3 178.9(3) . 3_666
O16 Rh4 O19 88.9(6) . .
O16 Rh4 O18 175.6(5) . .
O19 Rh4 O18 90.6(6) . .
O16 Rh4 O17 90.0(7) . .
O19 Rh4 O17 176.5(6) . .
O18 Rh4 O17 90.2(7) . .
O16 Rh4 O20 93.3(6) . .
O19 Rh4 O20 88.9(6) . .
O18 Rh4 O20 91.1(6) . .
O17 Rh4 O20 94.5(6) . .
O16 Rh4 Rh4 87.9(4) . 3_757
O19 Rh4 Rh4 88.6(4) . 3_757
O18 Rh4 Rh4 87.7(4) . 3_757
O17 Rh4 Rh4 88.0(4) . 3_757
O20 Rh4 Rh4 177.2(5) . 3_757
C1 O1 Rh1 118.6(12) . .
C4 O2 Rh1 120.8(12) . .
C7 O3 Rh1 118.9(10) . .
C10 O4 Rh1 118.2(10) . .
C1 O5 Rh2 118.3(12) . .
C4 O6 Rh2 119.5(11) . .
C7 O7 Rh2 119.7(11) . .
C10 O8 Rh2 119.1(11) . .
C13 O11 Rh3 118.9(11) . .
C16 O12 Rh3 119.0(10) . .
C13 O13 Rh3 118.2(10) 3_666 .
C16 O14 Rh3 117.5(10) 3_666 .
C19 O16 Rh4 118.9(12) . .
C22 O17 Rh4 118.6(13) . .
C19 O18 Rh4 120.5(14) 3_757 .
C22 O19 Rh4 119.2(12) 3_757 .
O5 C1 O1 126.7(18) . .
O5 C1 C2 114(2) . .
O1 C1 C2 119(2) . .
O2 C4 O6 122.5(15) . .
O2 C4 C5 121(2) . .
O6 C4 C5 117.0(19) . .
C6 C5 C4 103(3) . .
C6 C5 H5A 111.1 . .
C4 C5 H5A 111.1 . .
C6 C5 H5B 111.1 . .
C4 C5 H5B 111.1 . .
H5A C5 H5B 109.1 . .
O3 C7 O7 125.5(14) . .
O3 C7 C8 122.4(17) . .
O7 C7 C8 112.0(17) . .
C9 C8 C7 109(2) . .
C9 C8 H8A 109.8 . .
C7 C8 H8A 109.8 . .
C9 C8 H8B 109.8 . .
C7 C8 H8B 109.8 . .
H8A C8 H8B 108.3 . .
O8 C10 O4 126.4(16) . .
O8 C10 C11 117.7(17) . .
O4 C10 C11 115.9(16) . .
C10 C11 C12 110(2) . .
C10 C11 H11A 109.6 . .
C12 C11 H11A 109.6 . .
C10 C11 H11B 109.6 . .
C12 C11 H11B 109.6 . .
H11A C11 H11B 108.1 . .
O13 C13 O11 126.6(14) 3_666 .
O13 C13 C14 114.9(16) 3_666 .
O11 C13 C14 118.5(17) . .
C13 C14 C15 115(2) . .
C13 C14 H14A 108.6 . .
C15 C14 H14A 108.6 . .
C13 C14 H14B 108.6 . .
C15 C14 H14B 108.6 . .
H14A C14 H14B 107.6 . .
O12 C16 O14 126.8(14) . 3_666
O12 C16 C17 117.3(16) . .
O14 C16 C17 115.7(16) 3_666 .
C18 C17 C16 108.7(19) . .
C18 C17 H17A 110.0 . .
C16 C17 H17A 110.0 . .
C18 C17 H17B 110.0 . .
C16 C17 H17B 110.0 . .
H17A C17 H17B 108.3 . .
O18 C19 O16 125.0(18) 3_757 .
O18 C19 C20 118(2) 3_757 .
O16 C19 C20 116(2) . .
O19 C22 O17 125.4(17) 3_757 .
O19 C22 C23 119(2) 3_757 .
O17 C22 C23 115(2) . .
C3 C2 C1 108(3) . .
C3 C2 H2A 110.2 . .
C1 C2 H2A 110.2 . .
C3 C2 H2B 110.2 . .
C1 C2 H2B 110.2 . .
H2A C2 H2B 108.5 . .
C24 C23 C22 116(3) . .
C24 C23 H23A 108.3 . .
C22 C23 H23A 108.4 . .
C24 C23 H23B 108.5 . .
C22 C23 H23B 108.4 . .
H23A C23 H23B 107.4 . .
C11 C12 H12A 109.5 . .
C11 C12 H12B 109.5 . .
H12A C12 H12B 109.5 . .
C11 C12 H12C 109.5 . .
H12A C12 H12C 109.5 . .
H12B C12 H12C 109.5 . .
C17 C18 H18A 109.5 . .
C17 C18 H18B 109.5 . .
H18A C18 H18B 109.5 . .
C17 C18 H18C 109.5 . .
H18A C18 H18C 109.5 . .
H18B C18 H18C 109.5 . .
C2 C3 H3A 109.5 . .
C2 C3 H3B 109.5 . .
H3A C3 H3B 109.5 . .
C2 C3 H3C 109.5 . .
H3A C3 H3C 109.5 . .
H3B C3 H3C 109.5 . .
C5 C6 H6A 109.5 . .
C5 C6 H6B 109.5 . .
H6A C6 H6B 109.5 . .
C5 C6 H6C 109.5 . .
H6A C6 H6C 109.5 . .
H6B C6 H6C 109.5 . .
C14 C15 H15A 109.5 . .
C14 C15 H15B 109.5 . .
H15A C15 H15B 109.5 . .
C14 C15 H15C 109.5 . .
H15A C15 H15C 109.5 . .
H15B C15 H15C 109.5 . .
C21 C20 C19 107(3) . .
C21 C20 H20A 110.2 . .
C19 C20 H20A 110.2 . .
C21 C20 H20B 110.2 . .
C19 C20 H20B 110.2 . .
H20A C20 H20B 108.5 . .
C20 C21 H21A 109.5 . .
C20 C21 H21B 109.5 . .
H21A C21 H21B 109.5 . .
C20 C21 H21C 109.5 . .
H21A C21 H21C 109.5 . .
H21B C21 H21C 109.5 . .
C23 C24 H24A 109.3 . .
C23 C24 H24B 109.5 . .
H24A C24 H24B 109.5 . .
C23 C24 H24C 109.5 . .
H24A C24 H24C 109.5 . .
H24B C24 H24C 109.5 . .
C8 C9 H9A 109.5 . .
C8 C9 H9B 109.5 . .
H9A C9 H9B 109.5 . .
C8 C9 H9C 109.5 . .
H9A C9 H9C 109.5 . .
H9B C9 H9C 109.5 . .

loop_
_geom_bond_atom_site_label_1
_geom_bond_atom_site_label_2
_geom_bond_distance
_geom_bond_site_symmetry_2
Rh1 O2 1.990(12) .
Rh1 O1 2.021(13) .
Rh1 O3 2.025(13) .
Rh1 O4 2.045(12) .
Rh1 O9 2.295(10) .
Rh1 Rh2 2.3753(18) .
Rh2 O8 2.014(12) .
Rh2 O6 2.021(13) .
Rh2 O7 2.032(12) .
Rh2 O5 2.029(13) .
Rh2 O10 2.318(11) .
Rh3 O12 2.019(12) .
Rh3 O11 2.029(12) .
Rh3 O13 2.028(12) .
Rh3 O14 2.031(12) .
Rh3 O15 2.300(11) .
Rh3 Rh3 2.379(3) 3_666
Rh4 O16 2.018(15) .
Rh4 O19 2.017(14) .
Rh4 O18 2.027(16) .
Rh4 O17 2.041(14) .
Rh4 O20 2.283(13) .
Rh4 Rh4 2.368(3) 3_757
O1 C1 1.26(2) .
O2 C4 1.28(2) .
O3 C7 1.24(2) .
O4 C10 1.27(2) .
O5 C1 1.25(2) .
O6 C4 1.30(2) .
O7 C7 1.26(2) .
O8 C10 1.24(2) .
O11 C13 1.26(2) .
O12 C16 1.256(19) .
O13 C13 1.26(2) 3_666
O14 C16 1.27(2) 3_666
O16 C19 1.29(2) .
O17 C22 1.26(2) .
O18 C19 1.21(2) 3_757
O19 C22 1.26(2) 3_757
C1 C2 1.519(5) .
C4 C5 1.520(5) .
C5 C6 1.519(5) .
C5 H5A 0.9700 .
C5 H5B 0.9700 .
C7 C8 1.519(5) .
C8 C9 1.519(5) .
C8 H8A 0.9700 .
C8 H8B 0.9700 .
C10 C11 1.519(5) .
C11 C12 1.519(5) .
C11 H11A 0.9700 .
C11 H11B 0.9700 .
C13 O13 1.26(2) 3_666
C13 C14 1.518(5) .
C14 C15 1.519(5) .
C14 H14A 0.9700 .
C14 H14B 0.9700 .
C16 O14 1.27(2) 3_666
C16 C17 1.520(5) .
C17 C18 1.519(5) .
C17 H17A 0.9700 .
C17 H17B 0.9700 .
C19 O18 1.21(2) 3_757
C19 C20 1.521(5) .
C22 O19 1.26(2) 3_757
C22 C23 1.520(5) .
C2 C3 1.518(5) .
C2 H2A 0.9700 .
C2 H2B 0.9700 .
C23 C24 1.518(5) .
C23 H23A 0.9700 .
C23 H23B 0.9700 .
C12 H12A 0.9600 .
C12 H12B 0.9600 .
C12 H12C 0.9600 .
C18 H18A 0.9600 .
C18 H18B 0.9600 .
C18 H18C 0.9600 .
C3 H3A 0.9600 .
C3 H3B 0.9600 .
C3 H3C 0.9600 .
C6 H6A 0.9600 .
C6 H6B 0.9600 .
C6 H6C 0.9600 .
C15 H15A 0.9600 .
C15 H15B 0.9600 .
C15 H15C 0.9600 .
C20 C21 1.519(5) .
C20 H20A 0.9700 .
C20 H20B 0.9700 .
C21 H21A 0.9600 .
C21 H21B 0.9600 .
C21 H21C 0.9600 .
C24 H24A 0.9600 .
C24 H24B 0.9600 .
C24 H24C 0.9600 .
C9 H9A 0.9600 .
C9 H9B 0.9600 .
C9 H9C 0.9600 .

loop_
_geom_torsion_atom_site_label_1
_geom_torsion_atom_site_label_2
_geom_torsion_atom_site_label_3
_geom_torsion_atom_site_label_4
_geom_torsion
_geom_torsion_site_symmetry_1
_geom_torsion_site_symmetry_4
O2 Rh1 Rh2 O8 -92.3(5) . .
O1 Rh1 Rh2 O8 177.9(6) . .
O3 Rh1 Rh2 O8 87.9(5) . .
O4 Rh1 Rh2 O8 -1.0(5) . .
O9 Rh1 Rh2 O8 50(5) . .
O2 Rh1 Rh2 O6 -0.6(6) . .
O1 Rh1 Rh2 O6 -90.5(6) . .
O3 Rh1 Rh2 O6 179.5(6) . .
O4 Rh1 Rh2 O6 90.7(5) . .
O9 Rh1 Rh2 O6 142(5) . .
O2 Rh1 Rh2 O7 178.3(5) . .
O1 Rh1 Rh2 O7 88.4(6) . .
O3 Rh1 Rh2 O7 -1.6(5) . .
O4 Rh1 Rh2 O7 -90.4(5) . .
O9 Rh1 Rh2 O7 -40(5) . .
O2 Rh1 Rh2 O5 89.1(6) . .
O1 Rh1 Rh2 O5 -0.8(6) . .
O3 Rh1 Rh2 O5 -90.8(6) . .
O4 Rh1 Rh2 O5 -179.6(5) . .
O9 Rh1 Rh2 O5 -129(5) . .
O2 Rh1 Rh2 O10 -104(3) . .
O1 Rh1 Rh2 O10 167(3) . .
O3 Rh1 Rh2 O10 77(3) . .
O4 Rh1 Rh2 O10 -12(3) . .
O9 Rh1 Rh2 O10 39(6) . .
O2 Rh1 O1 C1 -88.2(16) . .
O3 Rh1 O1 C1 89.2(16) . .
O4 Rh1 O1 C1 15(8) . .
O9 Rh1 O1 C1 177.9(16) . .
Rh2 Rh1 O1 C1 0.5(15) . .
O1 Rh1 O2 C4 84.6(17) . .
O3 Rh1 O2 C4 0(13) . .
O4 Rh1 O2 C4 -91.1(16) . .
O9 Rh1 O2 C4 178.4(16) . .
Rh2 Rh1 O2 C4 -3.6(16) . .
O2 Rh1 O3 C7 -1(13) . .
O1 Rh1 O3 C7 -85.6(16) . .
O4 Rh1 O3 C7 90.1(16) . .
O9 Rh1 O3 C7 -179.4(16) . .
Rh2 Rh1 O3 C7 2.6(16) . .
O2 Rh1 O4 C10 90.7(14) . .
O1 Rh1 O4 C10 -13(8) . .
O3 Rh1 O4 C10 -86.7(14) . .
O9 Rh1 O4 C10 -175.4(14) . .
Rh2 Rh1 O4 C10 2.1(14) . .
O8 Rh2 O5 C1 -22(11) . .
O6 Rh2 O5 C1 89.3(16) . .
O7 Rh2 O5 C1 -85.9(16) . .
O10 Rh2 O5 C1 -177.4(16) . .
Rh1 Rh2 O5 C1 1.3(16) . .
O8 Rh2 O6 C4 93.6(16) . .
O7 Rh2 O6 C4 -8(7) . .
O5 Rh2 O6 C4 -83.3(16) . .
O10 Rh2 O6 C4 179.1(16) . .
Rh1 Rh2 O6 C4 4.9(15) . .
O8 Rh2 O7 C7 -87.6(16) . .
O6 Rh2 O7 C7 14(7) . .
O5 Rh2 O7 C7 89.4(16) . .
O10 Rh2 O7 C7 -173.0(16) . .
Rh1 Rh2 O7 C7 1.1(16) . .
O6 Rh2 O8 C10 -87.8(15) . .
O7 Rh2 O8 C10 87.4(15) . .
O5 Rh2 O8 C10 24(10) . .
O10 Rh2 O8 C10 179.0(15) . .
Rh1 Rh2 O8 C10 0.2(15) . .
O12 Rh3 O11 C13 85.6(14) . .
O13 Rh3 O11 C13 -15(8) . .
O14 Rh3 O11 C13 -90.9(14) . .
O15 Rh3 O11 C13 178.3(14) . .
Rh3 Rh3 O11 C13 -2.4(13) 3_666 .
O11 Rh3 O12 C16 -85.4(13) . .
O13 Rh3 O12 C16 90.9(13) . .
O14 Rh3 O12 C16 3(9) . .
O15 Rh3 O12 C16 -178.4(13) . .
Rh3 Rh3 O12 C16 2.4(13) 3_666 .
O12 Rh3 O13 C13 -88.3(14) . 3_666
O11 Rh3 O13 C13 12(8) . 3_666
O14 Rh3 O13 C13 88.2(14) . 3_666
O15 Rh3 O13 C13 178.9(14) . 3_666
Rh3 Rh3 O13 C13 -0.4(13) 3_666 3_666
O12 Rh3 O14 C16 1(9) . 3_666
O11 Rh3 O14 C16 90.0(13) . 3_666
O13 Rh3 O14 C16 -86.3(13) . 3_666
O15 Rh3 O14 C16 -176.9(13) . 3_666
Rh3 Rh3 O14 C16 2.2(13) 3_666 3_666
O19 Rh4 O16 C19 -89.4(17) . .
O18 Rh4 O16 C19 -6(9) . .
O17 Rh4 O16 C19 87.2(17) . .
O20 Rh4 O16 C19 -178.3(17) . .
Rh4 Rh4 O16 C19 -0.9(17) 3_757 .
O16 Rh4 O17 C22 -86.6(18) . .
O19 Rh4 O17 C22 -13(11) . .
O18 Rh4 O17 C22 88.9(18) . .
O20 Rh4 O17 C22 -180.0(18) . .
Rh4 Rh4 O17 C22 1.2(17) 3_757 .
O16 Rh4 O18 C19 5(9) . 3_757
O19 Rh4 O18 C19 88.6(19) . 3_757
O17 Rh4 O18 C19 -88.0(19) . 3_757
O20 Rh4 O18 C19 177.5(19) . 3_757
Rh4 Rh4 O18 C19 0.1(18) 3_757 3_757
O16 Rh4 O19 C22 91.3(17) . 3_757
O18 Rh4 O19 C22 -84.3(17) . 3_757
O17 Rh4 O19 C22 18(11) . 3_757
O20 Rh4 O19 C22 -175.4(18) . 3_757
Rh4 Rh4 O19 C22 3.4(17) 3_757 3_757
Rh2 O5 C1 O1 -1(3) . .
Rh2 O5 C1 C2 172.2(18) . .
Rh1 O1 C1 O5 0(3) . .
Rh1 O1 C1 C2 -172.8(19) . .
Rh1 O2 C4 O6 9(3) . .
Rh1 O2 C4 C5 -172.3(18) . .
Rh2 O6 C4 O2 -9(3) . .
Rh2 O6 C4 C5 171.6(17) . .
O2 C4 C5 C6 100(3) . .
O6 C4 C5 C6 -81(4) . .
Rh1 O3 C7 O7 -3(3) . .
Rh1 O3 C7 C8 176.0(18) . .
Rh2 O7 C7 O3 1(3) . .
Rh2 O7 C7 C8 -178.0(16) . .
O3 C7 C8 C9 5(4) . .
O7 C7 C8 C9 -177(2) . .
Rh2 O8 C10 O4 2(3) . .
Rh2 O8 C10 C11 -176.7(16) . .
Rh1 O4 C10 O8 -3(3) . .
Rh1 O4 C10 C11 175.6(16) . .
O8 C10 C11 C12 92(3) . .
O4 C10 C11 C12 -86(3) . .
Rh3 O11 C13 O13 4(3) . 3_666
Rh3 O11 C13 C14 -176.0(14) . .
O13 C13 C14 C15 -121(3) 3_666 .
O11 C13 C14 C15 58(3) . .
Rh3 O12 C16 O14 -5(3) . 3_666
Rh3 O12 C16 C17 179.1(14) . .
O12 C16 C17 C18 -103(2) . .
O14 C16 C17 C18 81(3) 3_666 .
Rh4 O16 C19 O18 1(3) . 3_757
Rh4 O16 C19 C20 175.9(17) . .
Rh4 O17 C22 O19 -4(3) . 3_757
Rh4 O17 C22 C23 -173.9(19) . .
O5 C1 C2 C3 152(3) . .
O1 C1 C2 C3 -34(4) . .
O19 C22 C23 C24 105(4) 3_757 .
O17 C22 C23 C24 -85(4) . .
O18 C19 C20 C21 -88(4) 3_757 .
O16 C19 C20 C21 96(4) . .
